data_1513217
loop_
_publ_author_name
'Ahmed, Maqsood'
'Yar, Muhammad'
'Nassour, Ayoub'
'Guillot, Benoit'
'Lecomte, Claude'
'Jelsch, Christian'

_publ_section_title
;
 Experimental and theoretical charge density analysis of a bromoethyl
 sulfonium salt.
;
_journal_issue 51
_journal_name_full 'The journal of physical chemistry. A'
_journal_page_first 14267
_journal_page_last 14275
_journal_paper_doi 10.1021/jp410301d
_journal_volume 117
_journal_year 2013
_chemical_absolute_configuration -
_chemical_formula_moiety 'C14 H14 Br S, C F3 O3 S'
_chemical_formula_sum 'C15 H14 Br F3 O3 S2'
_chemical_formula_weight 443.289
_chemical_name_common 'Bromoethyl sulfonium trifluoromethanesulfonate'
_chemical_name_systematic 'Bromoethyl sulfonium trifluoromethanesulfonate'
_space_group_IT_number 14
_symmetry_cell_setting monoclinic
_symmetry_space_group_name_Hall '-P 2yn'
_symmetry_space_group_name_H-M 'P 1 21/n 1'
_atom_sites_solution_hydrogens geom
_atom_sites_solution_primary direct
_atom_sites_solution_secondary difmap
_audit_creation_method MoPro12
_cell_angle_alpha 90.
_cell_angle_beta 97.989(10)
_cell_angle_gamma 90.
_cell_formula_units_Z 4
_cell_length_a 11.7897(8)
_cell_length_b 10.5840(6)
_cell_length_c 13.6153(6)
_cell_measurement_temperature 100
_cell_volume 1682.46(17)
_computing_structure_refinement 'MoPro (J. Appl. Cryst. 2005, 38, 38-54)'
_diffrn_ambient_temperature 100
_diffrn_measured_fraction_theta_full 0.976
_diffrn_measured_fraction_theta_max 0.784
_diffrn_radiation_source 'fine-focus sealed tube'
_diffrn_radiation_type MoK\a
_diffrn_radiation_wavelength 0.71073
_diffrn_reflns_av_sigmaI/netI 0.01807
_diffrn_reflns_limit_h_max 23
_diffrn_reflns_limit_h_min -23
_diffrn_reflns_limit_k_max 21
_diffrn_reflns_limit_k_min 0
_diffrn_reflns_limit_l_max 27
_diffrn_reflns_limit_l_min 0
_diffrn_reflns_theta_full 25.69
_diffrn_reflns_theta_max 45.29
_diffrn_reflns_theta_min 2.88
_exptl_crystal_density_diffrn 1.751
_exptl_crystal_density_method 'not measured'
_exptl_crystal_F_000 888
_refine_diff_density_max 0.36
_refine_diff_density_min -0.42
_refine_diff_density_rms 0.055
_refine_ls_extinction_method none
_refine_ls_goodness_of_fit_ref 1.001
_refine_ls_hydrogen_treatment refxyz
_refine_ls_matrix_type full
_refine_ls_number_parameters 216
_refine_ls_number_reflns 11048
_refine_ls_number_restraints 0
_refine_ls_restrained_S_all 0.000
_refine_ls_R_factor_all 0.0168
_refine_ls_R_factor_gt 0.0168
_refine_ls_shift/su_max 0.000
_refine_ls_shift/su_mean 0.000
_refine_ls_structure_factor_coef F
_refine_ls_weighting_details 'calc w =1/[1.4*\s^2^(Fo^2^)]'
_refine_ls_weighting_scheme calc
_refine_ls_wR_factor_gt 0.0114
_refine_ls_wR_factor_ref 0.0114
_reflns_number_gt 11048
_reflns_number_total 11048
_reflns_threshold_expression >2.0sigma(I)
_cod_data_source_file jp410301d_si_002.cif
_cod_data_source_block I
_cod_original_sg_symbol_Hall '-p 2yn'
_cod_original_sg_symbol_H-M 'p 21/n'
_cod_database_code 1513217

loop_
_symmetry_equiv_pos_as_xyz
'x, y, z'
'-x+1/2, y+1/2, -z+1/2'
'-x, -y, -z'
'x+1/2, -y+1/2, z+1/2'

loop_
_atom_site_type_symbol
_atom_site_label
_atom_site_fract_x
_atom_site_fract_y
_atom_site_fract_z
_atom_site_U_iso_or_equiv
_atom_site_adp_type
_atom_site_occupancy
_atom_site_calc_flag
Br BR1 0.744146(3) 0.271096(3) 0.442654(3) 0.020871(2) Uani 1 d
S S1 0.689188(6) 0.099552(6) 0.634168(5) 0.011365(4) Uani 1 d
S S2 0.667078(7) 0.745269(7) 0.484597(6) 0.014070(4) Uani 1 d
F F1 0.860096(19) 0.79780(2) 0.418709(19) 0.024846(15) Uani 1 d
F F2 0.71700(3) 0.77308(2) 0.303053(18) 0.030998(19) Uani 1 d
F F3 0.732185(19) 0.943979(19) 0.390949(17) 0.023043(14) Uani 1 d
O O1 0.71327(2) 0.80783(2) 0.576294(18) 0.017030(14) Uani 1 d
O O2 0.69711(2) 0.61312(2) 0.479600(19) 0.022392(17) Uani 1 d
O O3 0.54962(2) 0.77650(3) 0.44883(2) 0.027636(20) Uani 1 d
C C1 0.82990(2) 0.05494(3) 0.68817(2) 0.012366(16) Uani 1 d
C C2 0.89934(3) 0.00173(3) 0.62455(2) 0.016127(18) Uani 1 d
C C3 1.01094(3) -0.03274(3) 0.66286(3) 0.02008(2) Uani 1 d
C C4 1.05141(3) -0.01297(3) 0.76270(3) 0.02047(2) Uani 1 d
C C5 0.98058(3) 0.04044(3) 0.82516(3) 0.02005(2) Uani 1 d
C C6 0.86883(3) 0.07475(3) 0.78818(2) 0.016613(18) Uani 1 d
C C7 0.59649(2) 0.05620(3) 0.72114(2) 0.012603(16) Uani 1 d
C C8 0.53119(3) -0.05218(3) 0.69675(2) 0.015287(17) Uani 1 d
C C9 0.45465(3) -0.09082(3) 0.76010(3) 0.018083(19) Uani 1 d
C C10 0.44209(3) -0.02099(3) 0.84455(3) 0.018075(19) Uani 1 d
C C11 0.50798(3) 0.08702(3) 0.86724(3) 0.018123(19) Uani 1 d
C C12 0.58600(3) 0.12678(3) 0.80579(2) 0.015859(18) Uani 1 d
C C13 0.69697(3) 0.27043(3) 0.64493(3) 0.015017(17) Uani 1 d
C C14 0.77974(3) 0.32415(3) 0.58032(3) 0.017598(19) Uani 1 d
C C15 0.74757(3) 0.81910(3) 0.39405(2) 0.017286(19) Uani 1 d
H H2 0.86543 -0.01250 0.54732 0.03104 Uani 1 d
H H3 1.06545 -0.07768 0.61544 0.03704 Uani 1 d
H H4 1.13789 -0.04039 0.79240 0.04021 Uani 1 d
H H5 1.01196 0.05431 0.90297 0.03685 Uani 1 d
H H6 0.81264 0.11612 0.83585 0.03072 Uani 1 d
H H8 0.53985 -0.10379 0.62954 0.02831 Uani 1 d
H H9 0.40432 -0.17524 0.74184 0.03216 Uani 1 d
H H10 0.38011 -0.04954 0.89187 0.03704 Uani 1 d
H H11 0.49908 0.14119 0.93315 0.03568 Uani 1 d
H H12 0.63671 0.21083 0.82449 0.03049 Uani 1 d
H H13A 0.60946 0.30236 0.62136 0.03096 Uani 1 d
H H13B 0.72592 0.29337 0.72251 0.03036 Uani 1 d
H H14A 0.86799 0.29409 0.60331 0.03245 Uani 1 d
H H14B 0.77357 0.42709 0.57858 0.03343 Uani 1 d

loop_
_atom_site_aniso_label
_atom_site_aniso_U_11
_atom_site_aniso_U_22
_atom_site_aniso_U_33
_atom_site_aniso_U_12
_atom_site_aniso_U_13
_atom_site_aniso_U_23
BR1 0.023878(15) 0.021945(14) 0.017340(15) -0.002954(11) 0.004801(12) 0.002131(11)
S1 0.01089(3) 0.01161(3) 0.01139(3) -0.00141(2) 0.00082(2) -0.00042(2)
S2 0.01363(3) 0.01407(3) 0.01395(3) -0.00150(2) -0.00004(2) 0.00150(2)
F1 0.01859(9) 0.02411(10) 0.03368(12) 0.00165(7) 0.01012(9) 0.00079(9)
F2 0.04540(15) 0.03292(12) 0.01503(10) -0.01011(10) 0.00544(10) -0.00200(9)
F3 0.02698(10) 0.01618(8) 0.02637(11) 0.00067(7) 0.00513(8) 0.00634(7)
O1 0.02034(10) 0.01605(9) 0.01449(10) -0.00123(8) 0.00167(8) -0.00139(8)
O2 0.03456(14) 0.01264(9) 0.01945(12) -0.00240(9) 0.00188(10) -0.00016(8)
O3 0.01277(10) 0.03747(15) 0.03111(15) -0.00203(10) -0.00245(10) 0.00831(11)
C1 0.01120(10) 0.01343(11) 0.01239(12) 0.00008(8) 0.00135(9) -0.00087(9)
C2 0.01388(12) 0.01847(12) 0.01664(14) -0.00047(9) 0.00430(10) -0.00309(10)
C3 0.01393(12) 0.02161(14) 0.02558(17) 0.00187(10) 0.00585(12) -0.00165(12)
C4 0.01286(12) 0.02198(14) 0.02609(17) 0.00239(10) 0.00096(11) 0.00390(12)
C5 0.01534(13) 0.02578(15) 0.01770(15) 0.00129(11) -0.00237(11) 0.00191(11)
C6 0.01425(12) 0.02145(13) 0.01357(13) 0.00190(10) -0.00002(10) -0.00171(10)
C7 0.01123(10) 0.01327(11) 0.01337(12) -0.00121(8) 0.00193(9) -0.00077(9)
C8 0.01505(12) 0.01526(12) 0.01580(13) -0.00379(9) 0.00304(10) -0.00161(10)
C9 0.01678(13) 0.01880(13) 0.01929(15) -0.00505(10) 0.00467(11) 0.00017(11)
C10 0.01497(12) 0.02169(14) 0.01847(14) -0.00110(10) 0.00551(11) 0.00153(11)
C11 0.01682(13) 0.02127(14) 0.01735(14) -0.00038(10) 0.00615(11) -0.00253(11)
C12 0.01488(12) 0.01673(12) 0.01649(13) -0.00163(9) 0.00400(10) -0.00368(10)
C13 0.01457(12) 0.01240(11) 0.01786(14) -0.00132(9) 0.00149(10) -0.00041(9)
C14 0.01638(13) 0.01560(12) 0.02039(14) -0.00479(10) 0.00106(11) 0.00116(10)
C15 0.01990(14) 0.01619(12) 0.01613(14) -0.00106(10) 0.00381(11) 0.00089(10)
H2 0.02812 0.04018 0.02449 0.00129 0.00247 -0.00395
H3 0.02468 0.04278 0.04507 0.00583 0.00978 -0.00924
H4 0.01904 0.04714 0.05118 0.00728 -0.00669 -0.00518
H5 0.03103 0.04633 0.02950 0.00262 -0.00881 -0.00472
H6 0.02572 0.03992 0.02668 0.00436 0.00427 -0.00448
H8 0.03038 0.03104 0.02414 -0.00314 0.00599 -0.00458
H9 0.03136 0.02926 0.03698 -0.01028 0.00872 -0.00309
H10 0.03713 0.04005 0.03846 -0.01018 0.02121 -0.00258
H11 0.04147 0.03752 0.03113 -0.00663 0.01594 -0.00965
H12 0.03027 0.02925 0.03281 -0.00893 0.00736 -0.00537
H13A 0.02030 0.03148 0.04003 0.00273 0.00049 0.00525
H13B 0.03322 0.03347 0.02357 -0.00459 0.00101 -0.00199
H14A 0.02242 0.04051 0.03472 0.00260 0.00506 0.00086
H14B 0.04175 0.02290 0.03668 -0.00111 0.00912 0.00146

loop_
_atom_type_symbol
_atom_type_description
_atom_type_scat_dispersion_real
_atom_type_scat_dispersion_imag
_atom_type_scat_source
C C 0.0033 0.0016 'Su & Coppens. Acta. Cryst. (1997) A53, 749-762. '
H H 0.0000 0.0000 'Su & Coppens. Acta. Cryst. (1997) A53, 749-762. '
O O 0.0106 0.0060 'Su & Coppens. Acta. Cryst. (1997) A53, 749-762. '
F F 0.0171 0.0103 'Su & Coppens. Acta. Cryst. (1997) A53, 749-762. '
S S 0.1246 0.1234 'Su & Coppens. Acta. Cryst. (1997) A53, 749-762. '
Br Br -0.2901 2.4595 'Su & Coppens. Acta. Cryst. (1997) A53, 749-762. '

loop_
_geom_angle_atom_site_label_1
_geom_angle_atom_site_label_2
_geom_angle_atom_site_label_3
_geom_angle
BR1 C14 C13 112.43(2)
BR1 C14 H14A 105.16
BR1 C14 H14B 105.20
S1 C7 C12 123.06(3)
S1 C7 C8 115.03(3)
S1 C1 C6 121.70(3)
S1 C1 C2 116.42(3)
S1 C13 C14 110.91(2)
S1 C13 H13A 104.46
S1 C13 H13B 107.77
S2 C15 F2 111.78(3)
S2 C15 F3 111.286(20)
S2 C15 F1 110.282(19)
F1 C15 F2 107.54(4)
F1 C15 F3 107.45(3)
F2 C15 F3 108.33(2)
O1 S2 O3 114.476(20)
O1 S2 O2 114.626(17)
O1 S2 C15 102.520(17)
O2 S2 O3 115.839(20)
O2 S2 C15 103.160(16)
O3 S2 C15 103.77(2)
C1 S1 C7 106.24(2)
C1 S1 C13 101.356(14)
C1 C6 C5 118.80(3)
C1 C6 H6 120.12
C1 C2 C3 118.63(3)
C1 C2 H2 119.43
C2 C1 C6 121.87(3)
C2 C3 C4 120.21(4)
C2 C3 H3 119.95
C3 C4 C5 120.27(3)
C3 C4 H4 120.09
C3 C2 H2 121.93
C4 C5 C6 120.21(4)
C4 C5 H5 120.04
C4 C3 H3 119.81
C5 C6 H6 121.08
C5 C4 H4 119.63
C6 C5 H5 119.74
C7 S1 C13 103.412(15)
C7 C12 C11 118.50(3)
C7 C12 H12 121.71
C7 C8 C9 118.50(4)
C7 C8 H8 120.15
C8 C7 C12 121.88(3)
C8 C9 C10 120.52(3)
C8 C9 H9 118.79
C9 C10 C11 119.93(3)
C9 C10 H10 120.11
C9 C8 H8 121.35
C10 C9 H9 120.68
C10 C11 C12 120.66(3)
C10 C11 H11 120.22
C11 C12 H12 119.79
C11 C10 H10 119.95
C12 C11 H11 119.12
C13 C14 H14A 112.95
C13 C14 H14B 109.95
C14 C13 H13A 111.89
C14 C13 H13B 109.81
H13A C13 H13B 111.82
H14A C14 H14B 110.80

loop_
_geom_bond_atom_site_label_1
_geom_bond_atom_site_label_2
_geom_bond_distance
BR1 C14 1.9458(4)
S1 C7 1.7796(3)
S1 C1 1.7823(3)
S1 C13 1.8158(3)
S2 O3 1.4410(3)
S2 O2 1.4467(3)
S2 O1 1.4508(3)
S2 C15 1.8320(4)
F1 C15 1.3415(4)
F2 C15 1.3334(4)
F3 C15 1.3340(4)
C1 C6 1.3911(5)
C1 C2 1.3911(4)
C2 C3 1.3948(5)
C2 H2 1.0823
C3 C4 1.3925(5)
C3 H3 1.0823
C4 C5 1.3919(5)
C4 H4 1.0828
C5 C6 1.3917(5)
C5 H5 1.0826
C6 H6 1.0822
C7 C12 1.3933(4)
C7 C8 1.3955(4)
C8 C9 1.3936(5)
C8 H8 1.0826
C9 C10 1.3920(5)
C9 H9 1.0822
C10 C11 1.3925(5)
C10 H10 1.0822
C11 C12 1.3917(5)
C11 H11 1.0823
C12 H12 1.0823
C13 C14 1.5126(5)
C13 H13A 1.0907
C13 H13B 1.0914
C14 H14A 1.0914
C14 H14B 1.0919

loop_
_geom_hbond_atom_site_label_D
_geom_hbond_atom_site_label_H
_geom_hbond_atom_site_label_A
_geom_hbond_distance_DH
_geom_hbond_distance_HA
_geom_hbond_distance_DA
_geom_hbond_angle_DHA
_geom_hbond_site_symmetry_A
C2 H2 F3 1.082 2.507 3.5540(4) 162.57 1_545
C8 H8 O1 1.083 2.448 3.2360(3) 128.60 1_545
C6 H6 C12 1.082 2.649 3.4207(2) 127.81 1_555
C12 H12 C13 1.082 2.713 3.1011(2) 100.63 1_555
C6 H6 O1 1.082 2.397 3.3052(2) 140.63 2_646
C6 H6 O2 1.082 2.531 3.3836(2) 134.92 2_646
C12 H12 O1 1.082 2.311 3.2854(3) 148.80 2_646
C13 H13A O3 1.091 2.152 3.0490(3) 137.82 3_666

loop_
_geom_torsion_atom_site_label_1
_geom_torsion_atom_site_label_2
_geom_torsion_atom_site_label_3
_geom_torsion_atom_site_label_4
_geom_torsion
_geom_torsion_site_symmetry_1
_geom_torsion_site_symmetry_2
_geom_torsion_site_symmetry_3
_geom_torsion_site_symmetry_4
_geom_torsion_publ_flag
BR1 C14 C13 S1 54.366(15) ? ? ? ? ?
BR1 C14 C13 H13A -61.84 ? ? ? ? ?
BR1 C14 C13 H13B 173.38 ? ? ? ? ?
S1 C7 C12 C11 177.74(3) ? ? ? ? ?
S1 C7 C12 H12 -2.29 ? ? ? ? ?
S1 C7 C8 C9 -178.65(3) ? ? ? ? ?
S1 C7 C8 H8 0.72 ? ? ? ? ?
S1 C1 C6 C5 -178.49(3) ? ? ? ? ?
S1 C1 C6 H6 1.52 ? ? ? ? ?
S1 C1 C2 C3 178.88(3) ? ? ? ? ?
S1 C1 C2 H2 -1.64 ? ? ? ? ?
S1 C13 C14 H14A -64.45 ? ? ? ? ?
S1 C13 C14 H14B 171.22 ? ? ? ? ?
F1 C15 S2 O3 179.73(2) ? ? ? ? ?
F1 C15 S2 O2 -59.06(2) ? ? ? ? ?
F1 C15 S2 O1 60.30(2) ? ? ? ? ?
F2 C15 S2 O3 -60.69(2) ? ? ? ? ?
F2 C15 S2 O2 60.52(2) ? ? ? ? ?
F2 C15 S2 O1 179.88(2) ? ? ? ? ?
F3 C15 S2 O3 60.58(2) ? ? ? ? ?
F3 C15 S2 O2 -178.21(2) ? ? ? ? ?
F3 C15 S2 O1 -58.85(2) ? ? ? ? ?
C1 S1 C7 C12 78.01(2) ? ? ? ? ?
C1 S1 C7 C8 -104.19(2) ? ? ? ? ?
C1 S1 C13 C14 66.21(2) ? ? ? ? ?
C1 S1 C13 H13A -173.08 ? ? ? ? ?
C1 S1 C13 H13B -54.02 ? ? ? ? ?
C1 C6 C5 C4 -0.17(3) ? ? ? ? ?
C1 C6 C5 H5 -179.36 ? ? ? ? ?
C1 C2 C3 C4 -0.48(3) ? ? ? ? ?
C1 C2 C3 H3 177.59 ? ? ? ? ?
C2 C1 S1 C7 139.58(2) ? ? ? ? ?
C2 C1 S1 C13 -112.67(2) ? ? ? ? ?
C2 C1 C6 C5 0.16(3) ? ? ? ? ?
C2 C1 C6 H6 -179.83 ? ? ? ? ?
C2 C3 C4 C5 0.47(3) ? ? ? ? ?
C2 C3 C4 H4 179.58 ? ? ? ? ?
C3 C4 C5 C6 -0.14(3) ? ? ? ? ?
C3 C4 C5 H5 179.05 ? ? ? ? ?
C3 C2 C1 C6 0.17(3) ? ? ? ? ?
C4 C5 C6 H6 179.82 ? ? ? ? ?
C4 C3 C2 H2 -179.95 ? ? ? ? ?
C5 C4 C3 H3 -177.60 ? ? ? ? ?
C6 C1 S1 C7 -41.70(2) ? ? ? ? ?
C6 C1 S1 C13 66.05(2) ? ? ? ? ?
C6 C1 C2 H2 179.65 ? ? ? ? ?
C6 C5 C4 H4 -179.25 ? ? ? ? ?
C7 S1 C13 C14 176.15(2) ? ? ? ? ?
C7 S1 C13 H13A -63.14 ? ? ? ? ?
C7 S1 C13 H13B 55.92 ? ? ? ? ?
C7 C12 C11 C10 0.08(3) ? ? ? ? ?
C7 C12 C11 H11 -179.95 ? ? ? ? ?
C7 C8 C9 C10 1.40(3) ? ? ? ? ?
C7 C8 C9 H9 -179.49 ? ? ? ? ?
C8 C7 S1 C13 149.54(2) ? ? ? ? ?
C8 C7 C12 C11 0.08(3) ? ? ? ? ?
C8 C7 C12 H12 -179.94 ? ? ? ? ?
C8 C9 C10 C11 -1.26(3) ? ? ? ? ?
C8 C9 C10 H10 177.61 ? ? ? ? ?
C9 C10 C11 C12 0.50(3) ? ? ? ? ?
C9 C10 C11 H11 -179.47 ? ? ? ? ?
C9 C8 C7 C12 -0.82(3) ? ? ? ? ?
C10 C9 C8 H8 -177.96 ? ? ? ? ?
C10 C11 C12 H12 -179.89 ? ? ? ? ?
C11 C10 C9 H9 179.65 ? ? ? ? ?
C12 C7 S1 C13 -28.27(2) ? ? ? ? ?
C12 C7 C8 H8 178.56 ? ? ? ? ?
C12 C11 C10 H10 -178.38 ? ? ? ? ?
H2 C2 C3 H3 -1.88 ? ? ? ? ?
H3 C3 C4 H4 1.51 ? ? ? ? ?
H4 C4 C5 H5 -0.07 ? ? ? ? ?
H5 C5 C6 H6 0.63 ? ? ? ? ?
H8 C8 C9 H9 1.15 ? ? ? ? ?
H9 C9 C10 H10 -1.48 ? ? ? ? ?
H10 C10 C11 H11 1.65 ? ? ? ? ?
H11 C11 C12 H12 0.08 ? ? ? ? ?
H13A C13 C14 H14A 179.34 ? ? ? ? ?
H13A C13 C14 H14B 55.01 ? ? ? ? ?
H13B C13 C14 H14A 54.56 ? ? ? ? ?
H13B C13 C14 H14B -69.78 ? ? ? ? ?
